data_7052720
loop_
_publ_author_name
'Frey, Alistair S. P.'
'Cloke, F. Geoffrey N.'
'Hitchcock, Peter B.'
'Green, Jennifer C.'

_publ_section_title
;
 Activation of P4 by U(\h5-C5Me5)(\h8-C8H6(SiiPr3)2-1,4)(THF); the
 X-ray structure of
 [U(\h5-C5Me5)(\h8-C8H6(SiiPr3)2-1,4)]2(\m-\h2:\h2-P4)
;
_journal_issue 10
_journal_name_full 'New Journal of Chemistry'
_journal_page_first 2022
_journal_paper_doi 10.1039/c1nj20163h
_journal_volume 35
_journal_year 2011
_chemical_compound_source 'synthesis as described'
_chemical_formula_moiety 'C72 H126 P4 Si4 U2'
_chemical_formula_sum 'C72 H126 P4 Si4 U2'
_chemical_formula_weight 1704.03
_chemical_name_systematic
;
?
;
_space_group_IT_number 14
_symmetry_cell_setting monoclinic
_symmetry_Int_Tables_number 14
_symmetry_space_group_name_Hall '-P 2ybc'
_symmetry_space_group_name_H-M 'P 1 21/c 1'
_atom_sites_solution_hydrogens geom
_atom_sites_solution_primary direct
_atom_sites_solution_secondary difmap
_audit_conform_dict_location ftp://ftp.iucr.org/pub/cif_core.dic
_audit_conform_dict_name cif_core.dic
_audit_conform_dict_version 2.3
_audit_creation_date 2007-06-20T15:09:40-00:00
_audit_creation_method 'WinGX routine CIF_UPDATE'
_cell_angle_alpha 90
_cell_angle_beta 111.011(1)
_cell_angle_gamma 90
_cell_formula_units_Z 2
_cell_length_a 15.0558(4)
_cell_length_b 20.5033(4)
_cell_length_c 13.3843(3)
_cell_measurement_reflns_used 29169
_cell_measurement_temperature 173(2)
_cell_measurement_theta_max 26.022
_cell_measurement_theta_min 3.395
_cell_measurement_wavelength 0.71073
_cell_volume 3856.94(16)
_computing_cell_refinement 'HKL Scalepack (Otwinowski & Minor 1997)'
_computing_data_collection 'Collect (Nonius BV, 1997-2000)'
_computing_data_reduction 'HKL Denzo and Scalepack (Otwinowski & Minor 1997)'
_computing_molecular_graphics 'Ortep-3 for Windows (Farrugia, 1997)'
_computing_publication_material 'WinGX publication routines (Farrugia, 1999)'
_computing_structure_refinement 'SHELXL-97 (Sheldrick, 1997)'
_computing_structure_solution 'SHELXS-86 (Sheldrick, 1986)'
_diffrn_ambient_temperature 173(2)
_diffrn_detector 'CCD plate'
_diffrn_detector_area_resol_mean 9
_diffrn_measured_fraction_theta_full 0.992
_diffrn_measured_fraction_theta_max 0.992
_diffrn_measurement_device '95mm CCD camera on \k-goniostat'
_diffrn_measurement_device_type KappaCCD
_diffrn_measurement_method 'CCD rotation images, thick slices'
_diffrn_orient_matrix_type 'by Nonius Collect from scalepack cell'
_diffrn_orient_matrix_UB_11 -0.432862E-1
_diffrn_orient_matrix_UB_12 0.409974E-1
_diffrn_orient_matrix_UB_13 -0.117807E-1
_diffrn_orient_matrix_UB_21 -0.413397E-1
_diffrn_orient_matrix_UB_22 -0.147978E-1
_diffrn_orient_matrix_UB_23 -0.663607E-1
_diffrn_orient_matrix_UB_31 -0.531329E-1
_diffrn_orient_matrix_UB_32 -0.218863E-1
_diffrn_orient_matrix_UB_33 0.228004E-1
_diffrn_radiation_monochromator graphite
_diffrn_radiation_probe x-ray
_diffrn_radiation_type MoK\a
_diffrn_radiation_wavelength 0.71073
_diffrn_reflns_av_R_equivalents 0.0687
_diffrn_reflns_av_unetI/netI 0.0594
_diffrn_reflns_limit_h_max 18
_diffrn_reflns_limit_h_min -14
_diffrn_reflns_limit_k_max 23
_diffrn_reflns_limit_k_min -24
_diffrn_reflns_limit_l_max 16
_diffrn_reflns_limit_l_min -16
_diffrn_reflns_number 29970
_diffrn_reflns_theta_full 26.03
_diffrn_reflns_theta_max 26.03
_diffrn_reflns_theta_min 3.4
_diffrn_source 'Enraf Nonius FR590'
_exptl_absorpt_coefficient_mu 4.376
_exptl_absorpt_correction_T_max 0.7581
_exptl_absorpt_correction_T_min 0.5814
_exptl_absorpt_correction_type multi-scan
_exptl_absorpt_process_details
;
[c.f. r.h. blessing, acta cryst. (1995), a51, 33-38]
;
_exptl_crystal_colour black
_exptl_crystal_density_diffrn 1.467
_exptl_crystal_density_method 'not measured'
_exptl_crystal_description needle
_exptl_crystal_F_000 1716
_exptl_crystal_size_max 0.25
_exptl_crystal_size_mid 0.05
_exptl_crystal_size_min 0.02
_refine_diff_density_max 0.696
_refine_diff_density_min -0.941
_refine_diff_density_rms 0.132
_refine_ls_extinction_method none
_refine_ls_goodness_of_fit_ref 1.069
_refine_ls_hydrogen_treatment constr
_refine_ls_matrix_type full
_refine_ls_number_parameters 387
_refine_ls_number_reflns 7550
_refine_ls_number_restraints 0
_refine_ls_restrained_S_all 1.069
_refine_ls_R_factor_all 0.057
_refine_ls_R_factor_gt 0.0368
_refine_ls_shift/su_max 0.005
_refine_ls_shift/su_mean 0
_refine_ls_structure_factor_coef Fsqd
_refine_ls_weighting_details 'calc w=1/[\s^2^(Fo^2^)+(0.0112P)^2^+8.9073P] where P=(Fo^2^+2Fc^2^)/3'
_refine_ls_weighting_scheme calc
_refine_ls_wR_factor_gt 0.0602
_refine_ls_wR_factor_ref 0.0649
_reflns_number_gt 6039
_reflns_number_total 7550
_reflns_threshold_expression >2sigma(I)
_cod_data_source_file c1nj20163h.txt
_cod_data_source_block jun1507
_cod_original_cell_volume 3856.94(15)
_cod_original_sg_symbol_H-M 'P 21/c'
_cod_database_code 7052720

loop_
_symmetry_equiv_pos_as_xyz
'x, y, z'
'-x, y+1/2, -z+1/2'
'-x, -y, -z'
'x, -y-1/2, z-1/2'

loop_
_atom_site_label
_atom_site_type_symbol
_atom_site_fract_x
_atom_site_fract_y
_atom_site_fract_z
_atom_site_U_iso_or_equiv
_atom_site_adp_type
_atom_site_occupancy
_atom_site_symmetry_multiplicity
_atom_site_calc_flag
_atom_site_refinement_flags
U U 0.266357(11) 0.548030(8) 0.440945(12) 0.01265(6) Uani 1 1 d .
P1 P 0.46603(9) 0.56720(6) 0.45349(9) 0.0195(3) Uani 1 1 d .
P2 P 0.46102(9) 0.51253(6) 0.58831(10) 0.0202(3) Uani 1 1 d .
Si1 Si 0.25051(9) 0.34224(6) 0.53258(10) 0.0187(3) Uani 1 1 d .
Si2 Si 0.24568(9) 0.54810(7) 0.10915(9) 0.0194(3) Uani 1 1 d .
C1 C 0.2258(3) 0.4192(2) 0.4463(3) 0.0178(10) Uani 1 1 d .
C2 C 0.2789(3) 0.4265(2) 0.3775(3) 0.0155(10) Uani 1 1 d .
H2 H 0.3292 0.3957 0.3938 0.019 Uiso 1 1 calc R
C3 C 0.2767(3) 0.4675(2) 0.2917(3) 0.0153(10) Uani 1 1 d .
H3 H 0.327 0.4572 0.2673 0.018 Uiso 1 1 calc R
C4 C 0.2208(3) 0.5194(2) 0.2318(3) 0.0182(10) Uani 1 1 d .
C5 C 0.1392(3) 0.5497(2) 0.2412(3) 0.0190(10) Uani 1 1 d .
H5 H 0.1163 0.5839 0.1905 0.023 Uiso 1 1 calc R
C6 C 0.0830(3) 0.5427(2) 0.3055(3) 0.0209(10) Uani 1 1 d .
H6 H 0.0297 0.5712 0.2841 0.025 Uiso 1 1 calc R
C7 C 0.0874(3) 0.5038(2) 0.3932(3) 0.0189(10) Uani 1 1 d .
H7 H 0.037 0.5131 0.4181 0.023 Uiso 1 1 calc R
C8 C 0.1475(3) 0.4548(2) 0.4529(3) 0.0191(10) Uani 1 1 d .
H8 H 0.132 0.4421 0.513 0.023 Uiso 1 1 calc R
C9 C 0.2761(4) 0.3572(3) 0.6806(4) 0.0291(12) Uani 1 1 d .
H9 H 0.2914 0.3132 0.7147 0.035 Uiso 1 1 calc R
C10 C 0.3651(4) 0.3978(3) 0.7345(4) 0.0485(17) Uani 1 1 d .
H10A H 0.3537 0.4428 0.7081 0.073 Uiso 1 1 calc R
H10B H 0.4183 0.3794 0.7179 0.073 Uiso 1 1 calc R
H10C H 0.3807 0.3975 0.8122 0.073 Uiso 1 1 calc R
C11 C 0.1939(5) 0.3826(3) 0.7120(4) 0.0495(17) Uani 1 1 d .
H11A H 0.2119 0.3805 0.7899 0.074 Uiso 1 1 calc R
H11B H 0.1373 0.3557 0.6778 0.074 Uiso 1 1 calc R
H11C H 0.18 0.4279 0.6882 0.074 Uiso 1 1 calc R
C12 C 0.1345(4) 0.2950(2) 0.4803(4) 0.0311(13) Uani 1 1 d .
H12 H 0.088 0.3217 0.5008 0.037 Uiso 1 1 calc R
C13 C 0.0906(4) 0.2887(3) 0.3579(5) 0.0479(16) Uani 1 1 d .
H13A H 0.1295 0.2591 0.3331 0.072 Uiso 1 1 calc R
H13B H 0.0884 0.3316 0.3252 0.072 Uiso 1 1 calc R
H13C H 0.0259 0.2712 0.3375 0.072 Uiso 1 1 calc R
C14 C 0.1380(5) 0.2289(3) 0.5346(6) 0.0596(19) Uani 1 1 d .
H14A H 0.0736 0.2109 0.5133 0.089 Uiso 1 1 calc R
H14B H 0.1643 0.2345 0.6125 0.089 Uiso 1 1 calc R
H14C H 0.1785 0.199 0.5128 0.089 Uiso 1 1 calc R
C15 C 0.3547(4) 0.2956(2) 0.5211(4) 0.0261(12) Uani 1 1 d .
H15 H 0.4046 0.3287 0.5252 0.031 Uiso 1 1 calc R
C16 C 0.3325(4) 0.2595(3) 0.4128(4) 0.0351(13) Uani 1 1 d .
H16A H 0.391 0.2401 0.41 0.053 Uiso 1 1 calc R
H16B H 0.3068 0.2906 0.3538 0.053 Uiso 1 1 calc R
H16C H 0.2855 0.2251 0.4062 0.053 Uiso 1 1 calc R
C17 C 0.4011(4) 0.2468(3) 0.6135(4) 0.0431(15) Uani 1 1 d .
H17A H 0.3534 0.2151 0.6164 0.065 Uiso 1 1 calc R
H17B H 0.4259 0.2705 0.6814 0.065 Uiso 1 1 calc R
H17C H 0.4534 0.224 0.601 0.065 Uiso 1 1 calc R
C18 C 0.1390(4) 0.5210(3) -0.0082(4) 0.0367(14) Uani 1 1 d .
H18 H 0.0834 0.5452 -0.0026 0.044 Uiso 1 1 calc R
C19 C 0.1445(5) 0.5400(3) -0.1179(4) 0.060(2) Uani 1 1 d .
H19A H 0.1969 0.5163 -0.1287 0.09 Uiso 1 1 calc R
H19B H 0.1557 0.5871 -0.1193 0.09 Uiso 1 1 calc R
H19C H 0.0845 0.5288 -0.1752 0.09 Uiso 1 1 calc R
C20 C 0.1146(4) 0.4482(3) -0.0082(4) 0.0465(16) Uani 1 1 d .
H20A H 0.0547 0.4392 -0.0673 0.07 Uiso 1 1 calc R
H20B H 0.1077 0.4369 0.0598 0.07 Uiso 1 1 calc R
H20C H 0.1656 0.422 -0.0172 0.07 Uiso 1 1 calc R
C21 C 0.3622(4) 0.5142(3) 0.1091(4) 0.0364(14) Uani 1 1 d .
H21 H 0.4089 0.52 0.1836 0.044 Uiso 1 1 calc R
C22 C 0.3632(5) 0.4406(3) 0.0835(4) 0.0517(18) Uani 1 1 d .
H22A H 0.3255 0.4331 0.0078 0.078 Uiso 1 1 calc R
H22B H 0.3358 0.4157 0.128 0.078 Uiso 1 1 calc R
H22C H 0.4288 0.4264 0.0985 0.078 Uiso 1 1 calc R
C23 C 0.4030(5) 0.5534(4) 0.0347(5) 0.061(2) Uani 1 1 d .
H23A H 0.4671 0.5377 0.0449 0.092 Uiso 1 1 calc R
H23B H 0.4057 0.5999 0.0528 0.092 Uiso 1 1 calc R
H23C H 0.3616 0.5473 -0.0402 0.092 Uiso 1 1 calc R
C24 C 0.2539(5) 0.6397(3) 0.1017(4) 0.0413(15) Uani 1 1 d .
H24 H 0.2673 0.6482 0.0349 0.05 Uiso 1 1 calc R
C25 C 0.1654(6) 0.6787(3) 0.0885(7) 0.087(3) Uani 1 1 d .
H25A H 0.1507 0.6756 0.154 0.13 Uiso 1 1 calc R
H25B H 0.112 0.6613 0.0281 0.13 Uiso 1 1 calc R
H25C H 0.1759 0.7244 0.0748 0.13 Uiso 1 1 calc R
C26 C 0.3419(7) 0.6660(3) 0.1931(5) 0.096(3) Uani 1 1 d .
H26A H 0.3459 0.7134 0.1859 0.143 Uiso 1 1 calc R
H26B H 0.3994 0.6455 0.1894 0.143 Uiso 1 1 calc R
H26C H 0.3362 0.6558 0.2622 0.143 Uiso 1 1 calc R
C27 C 0.1965(5) 0.6687(3) 0.4634(4) 0.0440(17) Uani 1 1 d .
C28 C 0.2922(5) 0.6815(3) 0.4840(4) 0.0407(16) Uani 1 1 d .
C29 C 0.3455(3) 0.6515(2) 0.5811(4) 0.0263(12) Uani 1 1 d .
C30 C 0.2826(4) 0.6205(2) 0.6208(4) 0.0239(12) Uani 1 1 d .
C31 C 0.1900(4) 0.6306(3) 0.5493(4) 0.0346(14) Uani 1 1 d .
C32 C 0.1122(6) 0.7000(4) 0.3755(6) 0.103(4) Uani 1 1 d .
H32A H 0.1119 0.7471 0.3883 0.154 Uiso 1 1 calc R
H32B H 0.0528 0.6808 0.3761 0.154 Uiso 1 1 calc R
H32C H 0.1179 0.6923 0.3058 0.154 Uiso 1 1 calc R
C33 C 0.3322(8) 0.7301(3) 0.4269(6) 0.098(4) Uani 1 1 d .
H33A H 0.2824 0.7432 0.3597 0.147 Uiso 1 1 calc R
H33B H 0.3852 0.7103 0.4117 0.147 Uiso 1 1 calc R
H33C H 0.355 0.7686 0.4724 0.147 Uiso 1 1 calc R
C34 C 0.4485(4) 0.6667(3) 0.6453(6) 0.063(2) Uani 1 1 d .
H34A H 0.4832 0.673 0.5966 0.094 Uiso 1 1 calc R
H34B H 0.4767 0.6303 0.6938 0.094 Uiso 1 1 calc R
H34C H 0.4522 0.7065 0.6871 0.094 Uiso 1 1 calc R
C35 C 0.3110(6) 0.5884(3) 0.7304(4) 0.058(2) Uani 1 1 d .
H35A H 0.308 0.6207 0.7831 0.087 Uiso 1 1 calc R
H35B H 0.376 0.5715 0.7511 0.087 Uiso 1 1 calc R
H35C H 0.2672 0.5525 0.7274 0.087 Uiso 1 1 calc R
C36 C 0.1020(5) 0.6141(4) 0.5737(7) 0.086(3) Uani 1 1 d .
H36A H 0.1069 0.5693 0.6007 0.129 Uiso 1 1 calc R
H36B H 0.0457 0.618 0.5082 0.129 Uiso 1 1 calc R
H36C H 0.0964 0.6443 0.6278 0.129 Uiso 1 1 calc R

loop_
_atom_site_aniso_label
_atom_site_aniso_U_11
_atom_site_aniso_U_22
_atom_site_aniso_U_33
_atom_site_aniso_U_23
_atom_site_aniso_U_13
_atom_site_aniso_U_12
U 0.01176(8) 0.01480(9) 0.01090(8) -0.00128(8) 0.00348(6) 0.00145(8)
P1 0.0143(6) 0.0224(7) 0.0210(6) 0.0018(5) 0.0054(5) 0.0008(5)
P2 0.0147(6) 0.0278(7) 0.0173(6) 0.0007(5) 0.0049(5) 0.0023(5)
Si1 0.0203(7) 0.0171(7) 0.0180(7) 0.0034(5) 0.0060(5) -0.0003(6)
Si2 0.0241(7) 0.0230(7) 0.0110(6) 0.0024(6) 0.0062(5) -0.0003(6)
C1 0.016(2) 0.019(3) 0.015(2) -0.0006(19) 0.001(2) -0.003(2)
C2 0.019(3) 0.014(2) 0.013(2) -0.0022(18) 0.0046(19) 0.003(2)
C3 0.017(2) 0.019(3) 0.010(2) -0.0039(18) 0.0050(18) 0.0008(19)
C4 0.024(3) 0.018(2) 0.011(2) -0.0015(19) 0.004(2) 0.002(2)
C5 0.017(2) 0.021(3) 0.013(2) 0.006(2) -0.0019(18) -0.001(2)
C6 0.013(2) 0.021(3) 0.024(2) 0.001(2) 0.0017(19) 0.004(2)
C7 0.011(2) 0.024(3) 0.023(3) -0.001(2) 0.007(2) -0.005(2)
C8 0.021(2) 0.018(2) 0.021(2) 0.004(2) 0.011(2) -0.001(2)
C9 0.040(3) 0.028(3) 0.021(3) 0.010(2) 0.013(2) 0.005(3)
C10 0.061(4) 0.061(4) 0.015(3) -0.004(3) 0.003(3) -0.021(4)
C11 0.070(5) 0.053(4) 0.032(3) 0.004(3) 0.025(3) 0.016(3)
C12 0.024(3) 0.026(3) 0.045(3) 0.004(2) 0.014(3) -0.003(2)
C13 0.032(3) 0.047(4) 0.053(4) -0.017(3) 0.002(3) -0.011(3)
C14 0.054(4) 0.034(4) 0.089(5) 0.012(3) 0.023(4) -0.020(3)
C15 0.027(3) 0.018(3) 0.034(3) 0.005(2) 0.010(2) -0.001(2)
C16 0.039(3) 0.025(3) 0.045(3) -0.009(3) 0.020(3) 0.000(3)
C17 0.038(4) 0.039(4) 0.050(4) 0.016(3) 0.013(3) 0.015(3)
C18 0.035(3) 0.053(4) 0.019(3) 0.004(2) 0.005(2) -0.002(3)
C19 0.068(5) 0.085(5) 0.019(3) 0.003(3) 0.006(3) -0.024(4)
C20 0.043(4) 0.059(4) 0.031(3) -0.007(3) 0.005(3) -0.023(3)
C21 0.031(3) 0.055(4) 0.021(3) 0.011(3) 0.008(2) 0.001(3)
C22 0.059(4) 0.069(5) 0.032(3) 0.007(3) 0.021(3) 0.030(4)
C23 0.047(4) 0.101(6) 0.051(4) 0.023(4) 0.034(3) 0.004(4)
C24 0.074(5) 0.030(3) 0.027(3) 0.009(2) 0.026(3) 0.000(3)
C25 0.146(8) 0.030(4) 0.139(7) 0.041(4) 0.117(7) 0.036(5)
C26 0.178(10) 0.052(5) 0.035(4) -0.003(3) 0.012(5) -0.063(6)
C27 0.062(5) 0.027(3) 0.030(3) -0.013(3) 0.000(3) 0.026(3)
C28 0.079(5) 0.020(3) 0.033(3) -0.008(2) 0.032(3) -0.003(3)
C29 0.023(3) 0.029(3) 0.029(3) -0.020(2) 0.011(2) -0.005(2)
C30 0.035(3) 0.021(3) 0.019(3) -0.007(2) 0.013(2) 0.003(2)
C31 0.023(3) 0.042(3) 0.045(3) -0.028(3) 0.018(3) 0.000(3)
C32 0.126(8) 0.073(6) 0.056(5) -0.021(4) -0.032(5) 0.077(6)
C33 0.237(11) 0.016(3) 0.093(6) -0.011(4) 0.123(7) -0.020(5)
C34 0.038(4) 0.059(5) 0.090(5) -0.058(4) 0.021(4) -0.016(3)
C35 0.101(6) 0.052(4) 0.029(3) -0.003(3) 0.033(4) 0.020(4)
C36 0.050(5) 0.114(7) 0.116(7) -0.075(6) 0.056(5) -0.022(5)

loop_
_atom_type_symbol
_atom_type_description
_atom_type_scat_dispersion_real
_atom_type_scat_dispersion_imag
_atom_type_scat_source
C C 0.0033 0.0016 'International Tables Vol C Tables 4.2.6.8 and 6.1.1.4'
H H 0 0 'International Tables Vol C Tables 4.2.6.8 and 6.1.1.4'
P P 0.1023 0.0942 'International Tables Vol C Tables 4.2.6.8 and 6.1.1.4'
Si Si 0.0817 0.0704 'International Tables Vol C Tables 4.2.6.8 and 6.1.1.4'
U U -9.6767 9.6646 'International Tables Vol C Tables 4.2.6.8 and 6.1.1.4'

loop_
_geom_angle_atom_site_label_1
_geom_angle_atom_site_label_2
_geom_angle_atom_site_label_3
_geom_angle
_geom_angle_site_symmetry_1
_geom_angle_site_symmetry_3
C3 U C2 30.92(13) . .
C3 U C8 79.59(14) . .
C2 U C8 58.19(14) . .
C3 U C5 57.74(14) . .
C2 U C5 78.46(14) . .
C8 U C5 79.27(14) . .
C3 U C7 86.28(14) . .
C2 U C7 77.79(14) . .
C8 U C7 30.22(13) . .
C5 U C7 58.02(13) . .
C3 U C4 30.72(13) . .
C2 U C4 59.03(13) . .
C8 U C4 88.83(14) . .
C5 U C4 30.68(14) . .
C7 U C4 79.61(14) . .
C3 U C6 77.91(14) . .
C2 U C6 85.44(14) . .
C8 U C6 57.70(14) . .
C5 U C6 30.47(13) . .
C7 U C6 30.07(13) . .
C4 U C6 58.47(14) . .
C3 U C1 59.09(13) . .
C2 U C1 30.75(14) . .
C8 U C1 30.49(14) . .
C5 U C1 87.23(14) . .
C7 U C1 57.59(14) . .
C4 U C1 80.77(13) . .
C6 U C1 78.10(14) . .
C3 U C31 159.78(15) . .
C2 U C31 147.12(16) . .
C8 U C31 89.60(15) . .
C5 U C31 103.66(16) . .
C7 U C31 76.07(15) . .
C4 U C31 133.32(16) . .
C6 U C31 81.87(15) . .
C1 U C31 116.49(16) . .
C3 U C27 140.83(15) . .
C2 U C27 162.19(16) . .
C8 U C27 110.38(19) . .
C5 U C27 86.15(15) . .
C7 U C27 86.52(18) . .
C4 U C27 110.16(15) . .
C6 U C27 76.76(17) . .
C1 U C27 140.7(2) . .
C31 U C27 30.09(17) . .
C3 U C30 169.98(14) . .
C2 U C30 141.91(13) . .
C8 U C30 100.66(14) . .
C5 U C30 132.26(14) . .
C7 U C30 98.98(15) . .
C4 U C30 158.61(14) . .
C6 U C30 110.83(14) . .
C1 U C30 116.75(14) . .
C31 U C30 29.38(15) . .
C27 U C30 48.58(15) . .
C3 U C28 136.65(14) . .
C2 U C28 164.18(16) . .
C8 U C28 137.53(16) . .
C5 U C28 100.98(16) . .
C7 U C28 115.59(18) . .
C4 U C28 113.08(15) . .
C6 U C28 102.15(18) . .
C1 U C28 164.20(15) . .
C31 U C28 48.63(17) . .
C27 U C28 29.07(18) . .
C30 U C28 48.09(15) . .
C3 U C29 148.77(14) . .
C2 U C29 149.52(14) . .
C8 U C29 129.63(14) . .
C5 U C29 129.83(15) . .
C7 U C29 124.28(14) . .
C4 U C29 138.52(15) . .
C6 U C29 124.47(14) . .
C1 U C29 139.89(14) . .
C31 U C29 48.30(15) . .
C27 U C29 48.06(16) . .
C30 U C29 29.03(14) . .
C28 U C29 29.00(16) . .
C3 U P1 78.05(10) . .
C2 U P1 87.47(10) . .
C8 U P1 141.12(10) . .
C5 U P1 113.65(10) . .
C7 U P1 164.16(10) . .
C4 U P1 87.90(10) . .
C6 U P1 144.06(10) . .
C1 U P1 111.03(10) . .
C31 U P1 119.76(11) . .
C27 U P1 107.07(16) . .
C30 U P1 96.19(11) . .
C28 U P1 78.23(14) . .
C29 U P1 71.55(10) . .
C3 U P2 92.13(10) . .
C2 U P2 79.45(10) . .
C8 U P2 107.92(10) . .
C5 U P2 147.94(10) . .
C7 U P2 137.59(10) . .
C4 U P2 117.26(10) . .
C6 U P2 163.52(10) . .
C1 U P2 85.53(10) . .
C31 U P2 107.52(12) . .
C27 U P2 118.19(13) . .
C30 U P2 78.21(11) . .
C28 U P2 94.11(15) . .
C29 U P2 70.13(11) . .
P1 U P2 42.31(3) . .
P2 P1 P2 89.82(6) . 3_666
P2 P1 U 68.87(5) . .
P2 P1 U 118.97(6) 3_666 .
P1 P2 P1 90.18(6) . 3_666
P1 P2 U 68.82(5) . .
P1 P2 U 119.10(6) 3_666 .
C15 Si1 C12 113.1(2) . .
C15 Si1 C9 107.6(2) . .
C12 Si1 C9 106.4(2) . .
C15 Si1 C1 110.9(2) . .
C12 Si1 C1 104.1(2) . .
C9 Si1 C1 114.8(2) . .
C18 Si2 C21 113.9(3) . .
C18 Si2 C24 107.6(3) . .
C21 Si2 C24 106.8(3) . .
C18 Si2 C4 104.8(2) . .
C21 Si2 C4 110.9(2) . .
C24 Si2 C4 113.0(2) . .
C8 C1 C2 131.1(4) . .
C8 C1 Si1 111.9(3) . .
C2 C1 Si1 116.4(3) . .
C8 C1 U 72.6(3) . .
C2 C1 U 72.3(2) . .
Si1 C1 U 145.2(2) . .
C3 C2 C1 137.1(4) . .
C3 C2 U 73.7(2) . .
C1 C2 U 76.9(2) . .
C3 C2 H2 111.5 . .
C1 C2 H2 111.5 . .
U C2 H2 133.8 . .
C2 C3 C4 138.0(4) . .
C2 C3 U 75.3(2) . .
C4 C3 U 76.9(2) . .
C2 C3 H3 111 . .
C4 C3 H3 111 . .
U C3 H3 132 . .
C3 C4 C5 129.6(4) . .
C3 C4 Si2 117.4(3) . .
C5 C4 Si2 112.6(3) . .
C3 C4 U 72.4(2) . .
C5 C4 U 73.7(2) . .
Si2 C4 U 140.5(2) . .
C6 C5 C4 137.2(4) . .
C6 C5 U 76.1(2) . .
C4 C5 U 75.6(2) . .
C6 C5 H5 111.4 . .
C4 C5 H5 111.4 . .
U C5 H5 132.1 . .
C7 C6 C5 135.2(4) . .
C7 C6 U 74.4(2) . .
C5 C6 U 73.4(2) . .
C7 C6 H6 112.4 . .
C5 C6 H6 112.4 . .
U C6 H6 136.5 . .
C8 C7 C6 135.7(4) . .
C8 C7 U 73.7(3) . .
C6 C7 U 75.5(3) . .
C8 C7 H7 112.2 . .
C6 C7 H7 112.2 . .
U C7 H7 134.8 . .
C7 C8 C1 135.9(4) . .
C7 C8 U 76.1(3) . .
C1 C8 U 76.9(3) . .
C7 C8 H8 112 . .
C1 C8 H8 112 . .
U C8 H8 128.4 . .
C10 C9 C11 110.1(5) . .
C10 C9 Si1 113.4(4) . .
C11 C9 Si1 117.2(4) . .
C10 C9 H9 105 . .
C11 C9 H9 105 . .
Si1 C9 H9 105 . .
C9 C10 H10A 109.5 . .
C9 C10 H10B 109.5 . .
H10A C10 H10B 109.5 . .
C9 C10 H10C 109.5 . .
H10A C10 H10C 109.5 . .
H10B C10 H10C 109.5 . .
C9 C11 H11A 109.5 . .
C9 C11 H11B 109.5 . .
H11A C11 H11B 109.5 . .
C9 C11 H11C 109.5 . .
H11A C11 H11C 109.5 . .
H11B C11 H11C 109.5 . .
C14 C12 C13 111.0(5) . .
C14 C12 Si1 114.0(4) . .
C13 C12 Si1 115.0(4) . .
C14 C12 H12 105.2 . .
C13 C12 H12 105.2 . .
Si1 C12 H12 105.2 . .
C12 C13 H13A 109.5 . .
C12 C13 H13B 109.5 . .
H13A C13 H13B 109.5 . .
C12 C13 H13C 109.5 . .
H13A C13 H13C 109.5 . .
H13B C13 H13C 109.5 . .
C12 C14 H14A 109.5 . .
C12 C14 H14B 109.5 . .
H14A C14 H14B 109.5 . .
C12 C14 H14C 109.5 . .
H14A C14 H14C 109.5 . .
H14B C14 H14C 109.5 . .
C17 C15 C16 108.8(4) . .
C17 C15 Si1 114.3(4) . .
C16 C15 Si1 114.2(3) . .
C17 C15 H15 106.3 . .
C16 C15 H15 106.3 . .
Si1 C15 H15 106.3 . .
C15 C16 H16A 109.5 . .
C15 C16 H16B 109.5 . .
H16A C16 H16B 109.5 . .
C15 C16 H16C 109.5 . .
H16A C16 H16C 109.5 . .
H16B C16 H16C 109.5 . .
C15 C17 H17A 109.5 . .
C15 C17 H17B 109.5 . .
H17A C17 H17B 109.5 . .
C15 C17 H17C 109.5 . .
H17A C17 H17C 109.5 . .
H17B C17 H17C 109.5 . .
C20 C18 C19 109.8(5) . .
C20 C18 Si2 114.8(4) . .
C19 C18 Si2 113.3(4) . .
C20 C18 H18 106.1 . .
C19 C18 H18 106.1 . .
Si2 C18 H18 106.1 . .
C18 C19 H19A 109.5 . .
C18 C19 H19B 109.5 . .
H19A C19 H19B 109.5 . .
C18 C19 H19C 109.5 . .
H19A C19 H19C 109.5 . .
H19B C19 H19C 109.5 . .
C18 C20 H20A 109.5 . .
C18 C20 H20B 109.5 . .
H20A C20 H20B 109.5 . .
C18 C20 H20C 109.5 . .
H20A C20 H20C 109.5 . .
H20B C20 H20C 109.5 . .
C22 C21 C23 108.8(5) . .
C22 C21 Si2 116.2(4) . .
C23 C21 Si2 112.8(4) . .
C22 C21 H21 106.1 . .
C23 C21 H21 106.1 . .
Si2 C21 H21 106.1 . .
C21 C22 H22A 109.5 . .
C21 C22 H22B 109.5 . .
H22A C22 H22B 109.5 . .
C21 C22 H22C 109.5 . .
H22A C22 H22C 109.5 . .
H22B C22 H22C 109.5 . .
C21 C23 H23A 109.5 . .
C21 C23 H23B 109.5 . .
H23A C23 H23B 109.5 . .
C21 C23 H23C 109.5 . .
H23A C23 H23C 109.5 . .
H23B C23 H23C 109.5 . .
C25 C24 C26 112.3(6) . .
C25 C24 Si2 117.5(5) . .
C26 C24 Si2 111.1(4) . .
C25 C24 H24 104.9 . .
C26 C24 H24 104.9 . .
Si2 C24 H24 104.9 . .
C24 C25 H25A 109.5 . .
C24 C25 H25B 109.5 . .
H25A C25 H25B 109.5 . .
C24 C25 H25C 109.5 . .
H25A C25 H25C 109.5 . .
H25B C25 H25C 109.5 . .
C24 C26 H26A 109.5 . .
C24 C26 H26B 109.5 . .
H26A C26 H26B 109.5 . .
C24 C26 H26C 109.5 . .
H26A C26 H26C 109.5 . .
H26B C26 H26C 109.5 . .
C28 C27 C31 108.0(5) . .
C28 C27 C32 126.1(7) . .
C31 C27 C32 125.1(7) . .
C28 C27 U 77.3(3) . .
C31 C27 U 74.5(3) . .
C32 C27 U 122.6(4) . .
C27 C28 C29 108.0(5) . .
C27 C28 C33 126.7(7) . .
C29 C28 C33 124.1(7) . .
C27 C28 U 73.6(3) . .
C29 C28 U 75.7(3) . .
C33 C28 U 126.5(4) . .
C30 C29 C28 108.2(5) . .
C30 C29 C34 125.1(5) . .
C28 C29 C34 124.6(6) . .
C30 C29 U 74.1(3) . .
C28 C29 U 75.3(3) . .
C34 C29 U 129.8(3) . .
C29 C30 C31 108.6(5) . .
C29 C30 C35 124.8(5) . .
C31 C30 C35 126.2(5) . .
C29 C30 U 76.9(3) . .
C31 C30 U 74.2(3) . .
C35 C30 U 120.9(3) . .
C30 C31 C27 107.1(5) . .
C30 C31 C36 123.8(6) . .
C27 C31 C36 128.1(6) . .
C30 C31 U 76.4(3) . .
C27 C31 U 75.4(3) . .
C36 C31 U 122.9(4) . .
C27 C32 H32A 109.5 . .
C27 C32 H32B 109.5 . .
H32A C32 H32B 109.5 . .
C27 C32 H32C 109.5 . .
H32A C32 H32C 109.5 . .
H32B C32 H32C 109.5 . .
C28 C33 H33A 109.5 . .
C28 C33 H33B 109.5 . .
H33A C33 H33B 109.5 . .
C28 C33 H33C 109.5 . .
H33A C33 H33C 109.5 . .
H33B C33 H33C 109.5 . .
C29 C34 H34A 109.5 . .
C29 C34 H34B 109.5 . .
H34A C34 H34B 109.5 . .
C29 C34 H34C 109.5 . .
H34A C34 H34C 109.5 . .
H34B C34 H34C 109.5 . .
C30 C35 H35A 109.5 . .
C30 C35 H35B 109.5 . .
H35A C35 H35B 109.5 . .
C30 C35 H35C 109.5 . .
H35A C35 H35C 109.5 . .
H35B C35 H35C 109.5 . .
C31 C36 H36A 109.5 . .
C31 C36 H36B 109.5 . .
H36A C36 H36B 109.5 . .
C31 C36 H36C 109.5 . .
H36A C36 H36C 109.5 . .
H36B C36 H36C 109.5 . .

loop_
_geom_bond_atom_site_label_1
_geom_bond_atom_site_label_2
_geom_bond_distance
_geom_bond_site_symmetry_2
U C3 2.640(4) .
U C2 2.660(4) .
U C8 2.663(4) .
U C5 2.673(4) .
U C7 2.694(4) .
U C4 2.697(4) .
U C6 2.707(4) .
U C1 2.719(4) .
U C31 2.737(5) .
U C27 2.747(5) .
U C30 2.764(4) .
U C28 2.794(5) .
U C29 2.800(5) .
U P1 2.9763(12) .
U P2 2.9773(12) .
P1 P2 2.1485(17) .
P1 P2 2.1521(17) 3_666
P2 P1 2.1521(17) 3_666
Si1 C15 1.890(5) .
Si1 C12 1.898(5) .
Si1 C9 1.903(5) .
Si1 C1 1.911(5) .
Si2 C18 1.884(5) .
Si2 C21 1.887(6) .
Si2 C24 1.888(6) .
Si2 C4 1.904(5) .
C1 C8 1.416(6) .
C1 C2 1.427(6) .
C2 C3 1.413(6) .
C2 H2 0.95 .
C3 C4 1.415(6) .
C3 H3 0.95 .
C4 C5 1.421(6) .
C5 C6 1.414(6) .
C5 H5 0.95 .
C6 C7 1.401(6) .
C6 H6 0.95 .
C7 C8 1.397(6) .
C7 H7 0.95 .
C8 H8 0.95 .
C9 C10 1.523(7) .
C9 C11 1.533(8) .
C9 H9 1 .
C10 H10A 0.98 .
C10 H10B 0.98 .
C10 H10C 0.98 .
C11 H11A 0.98 .
C11 H11B 0.98 .
C11 H11C 0.98 .
C12 C14 1.530(7) .
C12 C13 1.537(7) .
C12 H12 1 .
C13 H13A 0.98 .
C13 H13B 0.98 .
C13 H13C 0.98 .
C14 H14A 0.98 .
C14 H14B 0.98 .
C14 H14C 0.98 .
C15 C17 1.548(7) .
C15 C16 1.553(7) .
C15 H15 1 .
C16 H16A 0.98 .
C16 H16B 0.98 .
C16 H16C 0.98 .
C17 H17A 0.98 .
C17 H17B 0.98 .
C17 H17C 0.98 .
C18 C20 1.537(8) .
C18 C19 1.550(7) .
C18 H18 1 .
C19 H19A 0.98 .
C19 H19B 0.98 .
C19 H19C 0.98 .
C20 H20A 0.98 .
C20 H20B 0.98 .
C20 H20C 0.98 .
C21 C22 1.549(8) .
C21 C23 1.567(7) .
C21 H21 1 .
C22 H22A 0.98 .
C22 H22B 0.98 .
C22 H22C 0.98 .
C23 H23A 0.98 .
C23 H23B 0.98 .
C23 H23C 0.98 .
C24 C25 1.508(9) .
C24 C26 1.543(9) .
C24 H24 1 .
C25 H25A 0.98 .
C25 H25B 0.98 .
C25 H25C 0.98 .
C26 H26A 0.98 .
C26 H26B 0.98 .
C26 H26C 0.98 .
C27 C28 1.391(9) .
C27 C31 1.423(8) .
C27 C32 1.528(8) .
C28 C29 1.401(8) .
C28 C33 1.507(8) .
C29 C30 1.395(7) .
C29 C34 1.511(7) .
C30 C31 1.395(7) .
C30 C35 1.522(7) .
C31 C36 1.511(8) .
C32 H32A 0.98 .
C32 H32B 0.98 .
C32 H32C 0.98 .
C33 H33A 0.98 .
C33 H33B 0.98 .
C33 H33C 0.98 .
C34 H34A 0.98 .
C34 H34B 0.98 .
C34 H34C 0.98 .
C35 H35A 0.98 .
C35 H35B 0.98 .
C35 H35C 0.98 .
C36 H36A 0.98 .
C36 H36B 0.98 .
C36 H36C 0.98 .
